data_4002876
loop_
_publ_author_name
'Verchenko, Valeriy Yu.'
'Wei, Zheng'
'Tsirlin, Alexander A.'
'Callaert, Carolien'
'Jesche, Anton'
'Hadermann, Joke'
'Dikarev, Evgeny V.'
'Shevelkov, Andrei V.'

_publ_section_title
;
 Crystal Growth of the Nowotny Chimney Ladder Phase Fe2Ge3: Exploring New
 Fe-Based Narrow-Gap Semiconductor with Promising Thermoelectric
 Performance
;
_journal_issue 23
_journal_name_full 'Chemistry of Materials'
_journal_page_first 9954
_journal_paper_doi 10.1021/acs.chemmater.7b03300
_journal_volume 29
_journal_year 2017
_chemical_formula_moiety 'Fe2 Ge3'
_chemical_formula_sum 'Fe2 Ge3'
_chemical_formula_weight 329.47
_space_group_crystal_system tetragonal
_space_group_IT_number 116
_space_group_name_Hall 'P -4 -2c'
_space_group_name_H-M_alt 'P -4 c 2'
_symmetry_space_group_name_Hall 'P -4 -2c'
_symmetry_space_group_name_H-M 'P -4 c 2'
_atom_sites_solution_primary direct
_atom_sites_solution_secondary difmap
_audit_creation_method SHELXL-2016/6
_cell_angle_alpha 90
_cell_angle_beta 90
_cell_angle_gamma 90
_cell_formula_units_Z 4
_cell_length_a 5.5848(8)
_cell_length_b 5.5848(8)
_cell_length_c 8.9400(18)
_cell_measurement_reflns_used 9981
_cell_measurement_temperature 100(2)
_cell_measurement_theta_max 36.29
_cell_measurement_theta_min 3.65
_cell_volume 278.84(8)
_computing_cell_refinement 'SAINT V.8.37A (Bruker AXS Inc., 2016)'
_computing_data_collection 'APEX3 v.2016.9-0 (Bruker AXS Inc., 2016)'
_computing_data_reduction 'SAINT V.8.37A (Bruker AXS Inc., 2016)'
_computing_molecular_graphics 'Xshell v.6.3.1 (Bruker AXS Inc., 2016)'
_computing_publication_material 'APEX3 v.2016.9-0 (Bruker AXS Inc., 2016)'
_computing_structure_refinement 'SHELXL-2016/6 (Sheldrick, 2016)'
_computing_structure_solution 'SHELXS-2016/6 (Sheldrick, 2016)'
_diffrn_ambient_temperature 100(2)
_diffrn_measured_fraction_theta_full 1.000
_diffrn_measured_fraction_theta_max 0.998
_diffrn_measurement_device_type 'Bruker D8 Venture PHOTON 100 CMOS'
_diffrn_measurement_method 'omega and phi scans'
_diffrn_radiation_monochromator graphite
_diffrn_radiation_source 'fine-focus sealed tube'
_diffrn_radiation_type MoK\a
_diffrn_radiation_wavelength 0.71073
_diffrn_reflns_av_R_equivalents 0.0496
_diffrn_reflns_av_unetI/netI 0.0152
_diffrn_reflns_Laue_measured_fraction_full 1.000
_diffrn_reflns_Laue_measured_fraction_max 0.998
_diffrn_reflns_limit_h_max 9
_diffrn_reflns_limit_h_min -9
_diffrn_reflns_limit_k_max 9
_diffrn_reflns_limit_k_min -9
_diffrn_reflns_limit_l_max 14
_diffrn_reflns_limit_l_min -14
_diffrn_reflns_number 15306
_diffrn_reflns_point_group_measured_fraction_full 1.000
_diffrn_reflns_point_group_measured_fraction_max 0.999
_diffrn_reflns_theta_full 25.242
_diffrn_reflns_theta_max 36.300
_diffrn_reflns_theta_min 3.648
_exptl_absorpt_coefficient_mu 41.773
_exptl_absorpt_correction_T_max 0.7471
_exptl_absorpt_correction_T_min 0.4078
_exptl_absorpt_correction_type multi-scan
_exptl_absorpt_process_details
;
SADABS-2014/5 (Bruker,2014/5) was 
used for absorption correction. 
Krause, L., Herbst-Irmer, R., 
Sheldrick G.M. & Stalke D.,
 J. Appl. Cryst. 48 (2015) 3-10
;
_exptl_crystal_colour 'metallic silver'
_exptl_crystal_density_diffrn 7.848
_exptl_crystal_density_meas ?
_exptl_crystal_density_method none
_exptl_crystal_description needle
_exptl_crystal_F_000 592
_exptl_crystal_size_max 0.120
_exptl_crystal_size_mid 0.060
_exptl_crystal_size_min 0.040
_refine_diff_density_max 1.785
_refine_diff_density_min -1.951
_refine_diff_density_rms 0.389
_refine_ls_abs_structure_details
;
 Refined as an inversion twin.
;
_refine_ls_abs_structure_Flack 0.50(8)
_refine_ls_extinction_method none
_refine_ls_goodness_of_fit_ref 1.357
_refine_ls_hydrogen_treatment undef
_refine_ls_matrix_type full
_refine_ls_number_parameters 26
_refine_ls_number_reflns 685
_refine_ls_number_restraints 0
_refine_ls_restrained_S_all 1.357
_refine_ls_R_factor_all 0.0284
_refine_ls_R_factor_gt 0.0276
_refine_ls_shift/su_max 0.000
_refine_ls_shift/su_mean 0.000
_refine_ls_structure_factor_coef Fsqd
_refine_ls_weighting_details 'w=1/[\s^2^(Fo^2^)+(0.0122P)^2^+5.9657P] where P=(Fo^2^+2Fc^2^)/3'
_refine_ls_weighting_scheme calc
_refine_ls_wR_factor_gt 0.0691
_refine_ls_wR_factor_ref 0.0695
_reflns_Friedel_coverage 0.712
_reflns_Friedel_fraction_full 1.000
_reflns_Friedel_fraction_max 1.000
_reflns_number_gt 674
_reflns_number_total 685
_reflns_threshold_expression 'I > 2\s(I)'
_cod_data_source_file cm7b03300_si_001.cif
_cod_data_source_block fe2ge3
_cod_depositor_comments
;
The following automatic conversions were performed:

'_exptl_crystal_density_meas' value 'not measured' was changed to '?'
- the value is perceived as not measured.

Automatic conversion script
Id: cif_fix_values 4973 2017-02-22 13:04:09Z antanas 

 Adding full bibliography for 4002876.cif.
;
_cod_original_cell_volume 278.84(10)
_cod_database_code 4002876
_shelx_shelxl_version_number 2016/6
_shelx_space_group_comment
;
The symmetry employed for this shelxl refinement is uniquely defined
by the following loop, which should always be used as a source of
symmetry information in preference to the above space-group names.
They are only intended as comments.
;
_shelx_estimated_absorpt_t_min 0.082
_shelx_estimated_absorpt_t_max 0.286

loop_
_space_group_symop_operation_xyz
'x, y, z'
'-x, -y, z'
'y, -x, -z'
'-y, x, -z'
'x, -y, z+1/2'
'-x, y, z+1/2'
'y, x, -z+1/2'
'-y, -x, -z+1/2'

loop_
_atom_site_label
_atom_site_type_symbol
_atom_site_fract_x
_atom_site_fract_y
_atom_site_fract_z
_atom_site_U_iso_or_equiv
_atom_site_adp_type
_atom_site_occupancy
_atom_site_site_symmetry_order
_atom_site_calc_flag
_atom_site_refinement_flags_posn
_atom_site_refinement_flags_adp
_atom_site_refinement_flags_occupancy
Ge1 Ge 0.65469(14) 0.22012(16) 0.08497(12) 0.00606(17) Uani 1 1 d . . .
Ge2 Ge 0.17682(13) 0.17682(13) 0.250000 0.00242(18) Uani 1 2 d S T P
Fe1 Fe 0.000000 0.500000 0.12591(18) 0.0022(2) Uani 1 2 d S T P
Fe2 Fe 0.500000 0.500000 0.250000 0.0029(3) Uani 1 4 d S T P
Fe3 Fe 0.000000 0.000000 0.000000 0.0022(3) Uani 1 4 d S T P

loop_
_atom_site_aniso_label
_atom_site_aniso_U_11
_atom_site_aniso_U_22
_atom_site_aniso_U_33
_atom_site_aniso_U_23
_atom_site_aniso_U_13
_atom_site_aniso_U_12
Ge1 0.0016(3) 0.0107(4) 0.0059(3) -0.0051(3) 0.0002(3) -0.0008(3)
Ge2 0.0021(2) 0.0021(2) 0.0031(4) 0.0016(3) -0.0016(3) -0.0017(3)
Fe1 0.0015(5) 0.0020(5) 0.0031(5) 0.000 0.000 -0.0002(4)
Fe2 0.0021(4) 0.0021(4) 0.0046(7) 0.000 0.000 -0.0012(6)
Fe3 0.0021(4) 0.0021(4) 0.0025(7) 0.000 0.000 0.000

loop_
_atom_type_symbol
_atom_type_description
_atom_type_scat_dispersion_real
_atom_type_scat_dispersion_imag
_atom_type_scat_source
Fe Fe 0.3463 0.8444 'International Tables Vol C Tables 4.2.6.8 and 6.1.1.4'
Ge Ge 0.1547 1.8001 'International Tables Vol C Tables 4.2.6.8 and 6.1.1.4'

loop_
_geom_angle_atom_site_label_1
_geom_angle_atom_site_label_2
_geom_angle_atom_site_label_3
_geom_angle
_geom_angle_site_symmetry_1
_geom_angle_site_symmetry_3
Fe2 Ge1 Fe3 147.50(4) . 1_655
Fe2 Ge1 Fe1 135.11(4) . 3
Fe3 Ge1 Fe1 77.30(3) 1_655 3
Fe2 Ge1 Fe1 76.90(4) . 1_655
Fe3 Ge1 Fe1 75.45(3) 1_655 1_655
Fe1 Ge1 Fe1 135.00(4) 3 1_655
Fe2 Ge1 Ge2 108.73(4) . 2_655
Fe3 Ge1 Ge2 59.84(2) 1_655 2_655
Fe1 Ge1 Ge2 97.34(4) 3 2_655
Fe1 Ge1 Ge2 99.01(4) 1_655 2_655
Fe1 Ge2 Fe1 151.37(5) 7 .
Fe1 Ge2 Fe2 75.68(2) 7 .
Fe1 Ge2 Fe2 75.68(2) . .
Fe1 Ge2 Fe3 122.24(3) 7 .
Fe1 Ge2 Fe3 74.25(3) . .
Fe2 Ge2 Fe3 122.00(2) . .
Fe1 Ge2 Fe3 74.25(3) 7 5
Fe1 Ge2 Fe3 122.24(3) . 5
Fe2 Ge2 Fe3 122.00(2) . 5
Fe3 Ge2 Fe3 116.00(4) . 5
Fe1 Ge2 Ge2 104.32(2) 7 2
Fe1 Ge2 Ge2 104.32(2) . 2
Fe2 Ge2 Ge2 180.00(2) . 2
Fe3 Ge2 Ge2 58.00(2) . 2
Fe3 Ge2 Ge2 58.00(2) 5 2
Fe1 Ge2 Ge1 70.07(4) 7 2_655
Fe1 Ge2 Ge1 119.93(4) . 2_655
Fe2 Ge2 Ge1 108.63(2) . 2_655
Fe3 Ge2 Ge1 52.25(2) . 2_655
Fe3 Ge2 Ge1 105.89(3) 5 2_655
Ge2 Ge2 Ge1 71.37(2) 2 2_655
Fe1 Ge2 Ge1 119.93(4) 7 8_565
Fe1 Ge2 Ge1 70.07(4) . 8_565
Fe2 Ge2 Ge1 108.63(2) . 8_565
Fe3 Ge2 Ge1 105.89(3) . 8_565
Fe3 Ge2 Ge1 52.25(2) 5 8_565
Ge2 Ge2 Ge1 71.37(2) 2 8_565
Ge1 Ge2 Ge1 142.75(5) 2_655 8_565
Ge2 Fe1 Ge2 123.33(7) 2_565 .
Ge2 Fe1 Ge1 83.05(3) 2_565 4
Ge2 Fe1 Ge1 149.69(5) . 4
Ge2 Fe1 Ge1 149.69(5) 2_565 3_565
Ge2 Fe1 Ge1 83.05(3) . 3_565
Ge1 Fe1 Ge1 77.11(7) 4 3_565
Ge2 Fe1 Ge1 103.04(4) 2_565 1_455
Ge2 Fe1 Ge1 85.00(3) . 1_455
Ge1 Fe1 Ge1 73.58(5) 4 1_455
Ge1 Fe1 Ge1 93.13(5) 3_565 1_455
Ge2 Fe1 Ge1 85.00(3) 2_565 2_665
Ge2 Fe1 Ge1 103.04(4) . 2_665
Ge1 Fe1 Ge1 93.13(5) 4 2_665
Ge1 Fe1 Ge1 73.58(5) 3_565 2_665
Ge1 Fe1 Ge1 163.23(9) 1_455 2_665
Ge1 Fe2 Ge1 100.88(5) 8_665 7
Ge1 Fe2 Ge1 155.35(4) 8_665 2_665
Ge1 Fe2 Ge1 84.40(5) 7 2_665
Ge1 Fe2 Ge1 84.40(5) 8_665 .
Ge1 Fe2 Ge1 155.35(4) 7 .
Ge1 Fe2 Ge1 100.88(5) 2_665 .
Ge1 Fe2 Ge2 77.68(2) 8_665 2_665
Ge1 Fe2 Ge2 102.32(2) 7 2_665
Ge1 Fe2 Ge2 77.68(2) 2_665 2_665
Ge1 Fe2 Ge2 102.32(2) . 2_665
Ge1 Fe2 Ge2 102.32(2) 8_665 .
Ge1 Fe2 Ge2 77.68(2) 7 .
Ge1 Fe2 Ge2 102.32(2) 2_665 .
Ge1 Fe2 Ge2 77.68(2) . .
Ge2 Fe2 Ge2 180.0 2_665 .
Ge1 Fe3 Ge1 143.25(5) 4_545 3_565
Ge1 Fe3 Ge1 95.702(15) 4_545 2_655
Ge1 Fe3 Ge1 95.702(15) 3_565 2_655
Ge1 Fe3 Ge1 95.702(15) 4_545 1_455
Ge1 Fe3 Ge1 95.702(15) 3_565 1_455
Ge1 Fe3 Ge1 143.25(5) 2_655 1_455
Ge1 Fe3 Ge2 139.32(3) 4_545 .
Ge1 Fe3 Ge2 77.08(3) 3_565 .
Ge1 Fe3 Ge2 67.91(2) 2_655 .
Ge1 Fe3 Ge2 80.87(2) 1_455 .
Ge1 Fe3 Ge2 80.87(2) 4_545 4
Ge1 Fe3 Ge2 67.91(2) 3_565 4
Ge1 Fe3 Ge2 139.32(3) 2_655 4
Ge1 Fe3 Ge2 77.07(3) 1_455 4
Ge2 Fe3 Ge2 135.99(3) . 4
Ge1 Fe3 Ge2 67.91(2) 4_545 3
Ge1 Fe3 Ge2 80.87(2) 3_565 3
Ge1 Fe3 Ge2 77.07(3) 2_655 3
Ge1 Fe3 Ge2 139.32(3) 1_455 3
Ge2 Fe3 Ge2 135.99(3) . 3
Ge2 Fe3 Ge2 64.00(4) 4 3
Ge1 Fe3 Ge2 77.07(3) 4_545 2
Ge1 Fe3 Ge2 139.32(3) 3_565 2
Ge1 Fe3 Ge2 80.87(2) 2_655 2
Ge1 Fe3 Ge2 67.91(2) 1_455 2
Ge2 Fe3 Ge2 64.00(4) . 2
Ge2 Fe3 Ge2 135.99(3) 4 2
Ge2 Fe3 Ge2 135.99(3) 3 2

loop_
_geom_bond_atom_site_label_1
_geom_bond_atom_site_label_2
_geom_bond_distance
_geom_bond_site_symmetry_2
Ge1 Fe2 2.3165(10) .
Ge1 Fe3 2.4098(9) 1_655
Ge1 Fe1 2.4107(16) 3
Ge1 Fe1 2.5092(9) 1_655
Ge1 Ge2 2.8243(10) 2_655
Ge2 Fe1 2.3374(9) 7
Ge2 Fe1 2.3374(9) .
Ge2 Fe2 2.5525(11) .
Ge2 Fe3 2.6354(7) .
Ge2 Fe3 2.6354(7) 5
Ge2 Ge2 2.793(2) 2
